data_4073749
loop_
_publ_author_name
'Ricard, Louis'
'Gagosz, Fabien'

_publ_section_title
;
 Synthesis and Reactivity of Air-Stable N-Heterocyclic Carbene Gold(I)
 Bis(trifluoromethanesulfonyl)imidate Complexes
;
_journal_issue 19
_journal_name_full Organometallics
_journal_page_first 4704
_journal_paper_doi 10.1021/om7006002
_journal_volume 26
_journal_year 2007
_chemical_formula_moiety C23H24AuF6N3O4S2?
_chemical_formula_sum 'C23 H24 Au F6 N3 O4 S2'
_chemical_formula_weight 781.54
_chemical_name_systematic
; 
 ? 
;
_space_group_IT_number 14
_symmetry_cell_setting monoclinic
_symmetry_space_group_name_Hall '-P 2yn'
_symmetry_space_group_name_H-M 'P 1 21/n 1'
_atom_sites_solution_hydrogens geom
_atom_sites_solution_primary direct
_atom_sites_solution_secondary difmap
_audit_creation_method SHELXL-97
_cell_angle_alpha 90.00
_cell_angle_beta 108.2010(10)
_cell_angle_gamma 90.00
_cell_formula_units_Z 4
_cell_length_a 11.8230(10)
_cell_length_b 15.8670(10)
_cell_length_c 15.4960(10)
_cell_measurement_reflns_used 7462
_cell_measurement_temperature 396(2)
_cell_measurement_theta_max 30.034
_cell_measurement_theta_min 0.998
_cell_volume 2761.5(3)
_computing_structure_refinement 'SHELXL-97 (Sheldrick, 1997)'
_computing_structure_solution 'SHELXS-97 (Sheldrick, 1990)'
_diffrn_ambient_temperature 396(2)
_diffrn_measured_fraction_theta_full 0.994
_diffrn_measured_fraction_theta_max 0.994
_diffrn_measurement_device_type KappaCCD
_diffrn_measurement_method 'phi and omega scans'
_diffrn_radiation_monochromator graphite
_diffrn_radiation_source 'fine-focus sealed tube'
_diffrn_radiation_type MoK\a
_diffrn_radiation_wavelength 0.71069
_diffrn_reflns_av_R_equivalents 0.0501
_diffrn_reflns_av_sigmaI/netI 0.0550
_diffrn_reflns_limit_h_max 14
_diffrn_reflns_limit_h_min -16
_diffrn_reflns_limit_k_max 20
_diffrn_reflns_limit_k_min -22
_diffrn_reflns_limit_l_max 21
_diffrn_reflns_limit_l_min -21
_diffrn_reflns_number 21989
_diffrn_reflns_theta_full 30.05
_diffrn_reflns_theta_max 30.05
_diffrn_reflns_theta_min 2.90
_exptl_absorpt_coefficient_mu 5.554
_exptl_absorpt_correction_T_max 0.6066
_exptl_absorpt_correction_T_min 0.3746
_exptl_absorpt_correction_type multi-scan
_exptl_crystal_colour colorless
_exptl_crystal_density_diffrn 1.880
_exptl_crystal_density_method 'not measured'
_exptl_crystal_description plate
_exptl_crystal_F_000 1520
_exptl_crystal_size_max 0.22
_exptl_crystal_size_mid 0.20
_exptl_crystal_size_min 0.10
_refine_diff_density_max 2.569
_refine_diff_density_min -2.576
_refine_diff_density_rms 0.161
_refine_ls_extinction_method none
_refine_ls_goodness_of_fit_ref 0.988
_refine_ls_hydrogen_treatment constr
_refine_ls_matrix_type full
_refine_ls_number_parameters 358
_refine_ls_number_reflns 8041
_refine_ls_number_restraints 0
_refine_ls_restrained_S_all 0.988
_refine_ls_R_factor_all 0.0556
_refine_ls_R_factor_gt 0.0378
_refine_ls_shift/su_max 0.003
_refine_ls_shift/su_mean 0.000
_refine_ls_structure_factor_coef Fsqd
_refine_ls_weighting_details 'calc w=1/[\s^2^(Fo^2^)+(0.0498P)^2^+0.0000P] where P=(Fo^2^+2Fc^2^)/3'
_refine_ls_weighting_scheme calc
_refine_ls_wR_factor_gt 0.0865
_refine_ls_wR_factor_ref 0.0932
_reflns_number_gt 6096
_reflns_number_total 8041
_reflns_threshold_expression >2sigma(I)
_cod_data_source_file om7006002-file002.cif
_cod_data_source_block mesaucarb
_cod_depositor_comments
;
The following automatic conversions were performed:

'_symmetry_cell_setting' value 'Monoclinic' changed to 'monoclinic'
according to /home/saulius/struct/CIF-dictionaries/cif_core.dic
dictionary named 'cif_core.dic' version 2.4.1 from 2010-06-29.

Automatic conversion script
Id: cif_fix_values 1715 2011-07-08 13:25:40Z adriana 
;
_cod_original_sg_symbol_H-M 'P21/n     '
_cod_database_code 4073749

loop_
_symmetry_equiv_pos_as_xyz
'x, y, z'
'-x+1/2, y+1/2, -z+1/2'
'-x, -y, -z'
'x-1/2, -y-1/2, z-1/2'

loop_
_atom_site_label
_atom_site_type_symbol
_atom_site_fract_x
_atom_site_fract_y
_atom_site_fract_z
_atom_site_U_iso_or_equiv
_atom_site_adp_type
_atom_site_occupancy
_atom_site_symmetry_multiplicity
_atom_site_calc_flag
_atom_site_refinement_flags
Au1 Au 0.351246(13) 0.228407(10) 0.643224(9) 0.02385(6) Uani 1 1 d .
S1 S 0.25155(9) 0.30664(7) 0.79308(6) 0.0269(2) Uani 1 1 d .
S2 S 0.26658(9) 0.12692(7) 0.79128(7) 0.0301(2) Uani 1 1 d .
F1 F 0.0985(3) 0.3331(2) 0.63254(16) 0.0627(10) Uani 1 1 d .
F2 F 0.0604(2) 0.39786(19) 0.74179(19) 0.0534(7) Uani 1 1 d .
F3 F 0.0278(3) 0.2649(2) 0.7246(2) 0.0544(8) Uani 1 1 d .
F4 F 0.4971(2) 0.1050(2) 0.8485(2) 0.0641(9) Uani 1 1 d .
F5 F 0.4291(3) 0.1676(3) 0.94407(19) 0.0776(11) Uani 1 1 d .
F6 F 0.3997(3) 0.0335(2) 0.9196(2) 0.0761(11) Uani 1 1 d .
O1 O 0.3215(3) 0.3720(2) 0.7740(2) 0.0373(7) Uani 1 1 d .
O2 O 0.2384(3) 0.2965(2) 0.88059(19) 0.0408(8) Uani 1 1 d .
O3 O 0.2663(3) 0.0673(2) 0.7235(2) 0.0414(8) Uani 1 1 d .
O4 O 0.1771(3) 0.1264(2) 0.8339(2) 0.0409(8) Uani 1 1 d .
N1 N 0.4793(3) 0.2901(2) 0.5143(2) 0.0248(7) Uani 1 1 d .
N2 N 0.3695(3) 0.1804(2) 0.46426(19) 0.0256(7) Uani 1 1 d .
N3 N 0.2880(3) 0.2195(2) 0.7538(2) 0.0234(7) Uani 1 1 d .
C1 C 0.4055(3) 0.2335(2) 0.5349(2) 0.0207(8) Uani 1 1 d .
C2 C 0.4913(4) 0.2694(3) 0.4306(3) 0.0285(9) Uani 1 1 d .
H2 H 0.5384 0.2972 0.4015 0.034 Uiso 1 1 calc R
C3 C 0.4230(4) 0.2024(3) 0.3996(3) 0.0303(9) Uani 1 1 d .
H3 H 0.4130 0.1753 0.3445 0.036 Uiso 1 1 calc R
C4 C 0.5428(3) 0.3559(3) 0.5722(2) 0.0257(8) Uani 1 1 d .
C5 C 0.6671(4) 0.3472(3) 0.6111(3) 0.0315(9) Uani 1 1 d .
C6 C 0.7281(4) 0.4134(3) 0.6636(3) 0.0358(10) Uani 1 1 d .
H6 H 0.8104 0.4097 0.6885 0.043 Uiso 1 1 calc R
C7 C 0.6711(4) 0.4853(3) 0.6804(3) 0.0359(10) Uani 1 1 d .
C8 C 0.5489(4) 0.4898(3) 0.6422(2) 0.0331(9) Uani 1 1 d .
H8 H 0.5094 0.5370 0.6538 0.040 Uiso 1 1 calc R
C9 C 0.4830(4) 0.4265(3) 0.5875(2) 0.0289(9) Uani 1 1 d .
C10 C 0.7310(5) 0.2688(3) 0.5975(4) 0.0448(12) Uani 1 1 d .
H10A H 0.6872 0.2200 0.6056 0.067 Uiso 1 1 calc R
H10B H 0.8092 0.2676 0.6411 0.067 Uiso 1 1 calc R
H10C H 0.7373 0.2686 0.5372 0.067 Uiso 1 1 calc R
C11 C 0.7413(4) 0.5552(4) 0.7389(3) 0.0474(12) Uani 1 1 d .
H11A H 0.7568 0.5411 0.8018 0.071 Uiso 1 1 calc R
H11B H 0.6965 0.6066 0.7256 0.071 Uiso 1 1 calc R
H11C H 0.8154 0.5624 0.7265 0.071 Uiso 1 1 calc R
C12 C 0.3499(4) 0.4371(3) 0.5450(3) 0.0352(10) Uani 1 1 d .
H12A H 0.3308 0.4960 0.5378 0.053 Uiso 1 1 calc R
H12B H 0.3096 0.4120 0.5837 0.053 Uiso 1 1 calc R
H12C H 0.3247 0.4101 0.4867 0.053 Uiso 1 1 calc R
C13 C 0.2873(3) 0.1121(3) 0.4560(2) 0.0260(8) Uani 1 1 d .
C14 C 0.3240(3) 0.0406(3) 0.5100(2) 0.0272(8) Uani 1 1 d .
C15 C 0.2431(4) -0.0247(3) 0.4984(2) 0.0316(9) Uani 1 1 d .
H15 H 0.2658 -0.0733 0.5332 0.038 Uiso 1 1 calc R
C16 C 0.1290(4) -0.0204(3) 0.4366(3) 0.0327(9) Uani 1 1 d .
C17 C 0.0968(3) 0.0528(3) 0.3853(3) 0.0338(10) Uani 1 1 d .
H17 H 0.0209 0.0564 0.3435 0.041 Uiso 1 1 calc R
C18 C 0.1728(4) 0.1197(3) 0.3942(2) 0.0296(9) Uani 1 1 d .
C19 C 0.4447(4) 0.0337(3) 0.5813(2) 0.0330(9) Uani 1 1 d .
H19A H 0.4404 0.0556 0.6379 0.049 Uiso 1 1 calc R
H19B H 0.5020 0.0654 0.5623 0.049 Uiso 1 1 calc R
H19C H 0.4686 -0.0244 0.5889 0.049 Uiso 1 1 calc R
C20 C 0.0436(4) -0.0929(3) 0.4254(3) 0.0467(12) Uani 1 1 d .
H20A H -0.0303 -0.0728 0.4312 0.070 Uiso 1 1 calc R
H20B H 0.0769 -0.1344 0.4713 0.070 Uiso 1 1 calc R
H20C H 0.0295 -0.1177 0.3665 0.070 Uiso 1 1 calc R
C21 C 0.1330(4) 0.1988(4) 0.3403(3) 0.0398(11) Uani 1 1 d .
H21A H 0.0489 0.1961 0.3097 0.060 Uiso 1 1 calc R
H21B H 0.1744 0.2045 0.2962 0.060 Uiso 1 1 calc R
H21C H 0.1503 0.2466 0.3804 0.060 Uiso 1 1 calc R
C22 C 0.1008(4) 0.3260(3) 0.7177(3) 0.0386(10) Uani 1 1 d .
C23 C 0.4067(5) 0.1077(4) 0.8823(3) 0.0492(13) Uani 1 1 d .

loop_
_atom_site_aniso_label
_atom_site_aniso_U_11
_atom_site_aniso_U_22
_atom_site_aniso_U_33
_atom_site_aniso_U_23
_atom_site_aniso_U_13
_atom_site_aniso_U_12
Au1 0.02724(9) 0.02672(9) 0.02054(8) -0.00077(6) 0.01175(6) -0.00019(6)
S1 0.0278(5) 0.0298(5) 0.0255(4) -0.0058(4) 0.0119(4) -0.0017(4)
S2 0.0344(5) 0.0285(6) 0.0318(5) 0.0022(4) 0.0164(4) -0.0017(5)
F1 0.0547(17) 0.094(3) 0.0335(13) 0.0073(16) 0.0054(12) 0.0261(19)
F2 0.0447(16) 0.0408(18) 0.0765(19) -0.0062(15) 0.0213(15) 0.0117(14)
F3 0.0313(15) 0.047(2) 0.078(2) -0.0055(16) 0.0075(14) -0.0099(14)
F4 0.0362(15) 0.069(2) 0.086(2) 0.0184(19) 0.0185(15) 0.0057(16)
F5 0.078(2) 0.091(3) 0.0414(15) -0.0076(18) -0.0137(15) 0.016(2)
F6 0.069(2) 0.073(3) 0.082(2) 0.048(2) 0.0164(18) 0.010(2)
O1 0.0375(17) 0.0275(17) 0.0520(17) -0.0065(15) 0.0211(14) -0.0072(14)
O2 0.054(2) 0.043(2) 0.0294(14) -0.0057(15) 0.0199(14) 0.0020(17)
O3 0.055(2) 0.0304(18) 0.0448(16) -0.0066(15) 0.0244(15) -0.0034(16)
O4 0.0437(17) 0.0377(19) 0.0514(17) 0.0086(16) 0.0294(15) -0.0023(15)
N1 0.0269(17) 0.0288(19) 0.0228(14) -0.0016(13) 0.0137(13) -0.0014(14)
N2 0.0312(17) 0.0270(18) 0.0206(13) 0.0013(14) 0.0108(13) 0.0017(15)
N3 0.0316(18) 0.0273(18) 0.0188(14) -0.0010(13) 0.0187(13) 0.0007(14)
C1 0.0254(19) 0.024(2) 0.0179(15) 0.0039(15) 0.0146(14) 0.0041(16)
C2 0.034(2) 0.033(2) 0.0234(18) 0.0041(17) 0.0171(17) 0.0033(19)
C3 0.042(2) 0.032(2) 0.0228(17) 0.0015(17) 0.0188(17) 0.004(2)
C4 0.0288(19) 0.028(2) 0.0225(16) 0.0009(16) 0.0111(15) -0.0028(17)
C5 0.032(2) 0.038(3) 0.0281(18) 0.0024(18) 0.0139(16) 0.0005(19)
C6 0.028(2) 0.047(3) 0.0311(19) 0.006(2) 0.0082(17) -0.001(2)
C7 0.042(2) 0.040(3) 0.0259(18) -0.0005(19) 0.0111(17) -0.011(2)
C8 0.041(2) 0.030(2) 0.0317(19) 0.0002(18) 0.0170(18) -0.001(2)
C9 0.035(2) 0.030(2) 0.0248(17) 0.0063(17) 0.0148(16) 0.0013(18)
C10 0.034(3) 0.050(3) 0.049(3) 0.000(2) 0.011(2) 0.011(2)
C11 0.053(3) 0.045(3) 0.044(2) -0.006(2) 0.014(2) -0.016(2)
C12 0.036(2) 0.034(3) 0.037(2) 0.0044(19) 0.0143(19) 0.007(2)
C13 0.031(2) 0.028(2) 0.0219(16) -0.0004(16) 0.0116(15) 0.0034(17)
C14 0.031(2) 0.028(2) 0.0241(17) -0.0027(16) 0.0107(15) 0.0046(18)
C15 0.041(2) 0.027(2) 0.0293(19) 0.0010(17) 0.0146(17) 0.0028(19)
C16 0.036(2) 0.031(2) 0.0321(19) -0.0056(18) 0.0120(17) -0.0010(19)
C17 0.028(2) 0.041(3) 0.0309(19) -0.0061(19) 0.0071(17) 0.004(2)
C18 0.033(2) 0.034(2) 0.0241(17) -0.0003(17) 0.0116(16) 0.0078(19)
C19 0.038(2) 0.034(2) 0.0259(18) -0.0031(18) 0.0078(17) 0.008(2)
C20 0.043(3) 0.043(3) 0.053(3) -0.007(2) 0.013(2) -0.008(2)
C21 0.039(3) 0.042(3) 0.037(2) 0.006(2) 0.010(2) 0.013(2)
C22 0.037(2) 0.038(3) 0.043(2) -0.004(2) 0.015(2) 0.002(2)
C23 0.050(3) 0.049(3) 0.046(3) 0.011(3) 0.011(2) 0.004(3)

loop_
_atom_type_symbol
_atom_type_description
_atom_type_scat_dispersion_real
_atom_type_scat_dispersion_imag
_atom_type_scat_source
C C 0.0033 0.0016 'International Tables Vol C Tables 4.2.6.8 and 6.1.1.4'
H H 0.0000 0.0000 'International Tables Vol C Tables 4.2.6.8 and 6.1.1.4'
N N 0.0061 0.0033 'International Tables Vol C Tables 4.2.6.8 and 6.1.1.4'
O O 0.0106 0.0060 'International Tables Vol C Tables 4.2.6.8 and 6.1.1.4'
F F 0.0171 0.0103 'International Tables Vol C Tables 4.2.6.8 and 6.1.1.4'
S S 0.1246 0.1234 'International Tables Vol C Tables 4.2.6.8 and 6.1.1.4'
Au Au -2.0133 8.8022 'International Tables Vol C Tables 4.2.6.8 and 6.1.1.4'

loop_
_geom_angle_atom_site_label_1
_geom_angle_atom_site_label_2
_geom_angle_atom_site_label_3
_geom_angle
C1 Au1 N3 177.42(14)
O1 S1 O2 121.9(2)
O1 S1 N3 107.75(17)
O2 S1 N3 112.6(2)
O1 S1 C22 105.1(2)
O2 S1 C22 104.6(2)
N3 S1 C22 103.0(2)
O4 S2 O3 121.1(2)
O4 S2 N3 113.26(19)
O3 S2 N3 107.67(17)
O4 S2 C23 105.5(2)
O3 S2 C23 104.6(2)
N3 S2 C23 102.8(2)
C1 N1 C2 108.9(3)
C1 N1 C4 125.9(3)
C2 N1 C4 125.0(3)
C1 N2 C3 109.4(3)
C1 N2 C13 125.5(3)
C3 N2 C13 125.1(3)
S1 N3 S2 123.05(19)
S1 N3 Au1 117.29(18)
S2 N3 Au1 119.44(17)
N2 C1 N1 106.6(3)
N2 C1 Au1 124.3(3)
N1 C1 Au1 129.0(3)
C3 C2 N1 107.4(3)
C2 C3 N2 107.6(3)
C9 C4 C5 121.8(4)
C9 C4 N1 120.2(3)
C5 C4 N1 118.0(4)
C6 C5 C4 117.2(4)
C6 C5 C10 121.2(4)
C4 C5 C10 121.6(4)
C5 C6 C7 122.6(4)
C8 C7 C6 117.7(4)
C8 C7 C11 121.7(5)
C6 C7 C11 120.6(4)
C7 C8 C9 122.6(4)
C4 C9 C8 118.0(4)
C4 C9 C12 122.2(4)
C8 C9 C12 119.7(4)
C14 C13 C18 122.2(4)
C14 C13 N2 119.0(3)
C18 C13 N2 118.7(4)
C15 C14 C13 117.3(4)
C15 C14 C19 119.8(4)
C13 C14 C19 122.9(4)
C14 C15 C16 122.3(4)
C15 C16 C17 117.9(4)
C15 C16 C20 120.9(4)
C17 C16 C20 121.2(4)
C18 C17 C16 122.4(4)
C17 C18 C13 117.8(4)
C17 C18 C21 120.7(4)
C13 C18 C21 121.4(4)
F1 C22 F3 109.5(4)
F1 C22 F2 108.1(4)
F3 C22 F2 107.7(4)
F1 C22 S1 111.5(3)
F3 C22 S1 110.8(3)
F2 C22 S1 109.2(3)
F5 C23 F6 110.6(4)
F5 C23 F4 107.8(5)
F6 C23 F4 108.1(5)
F5 C23 S2 111.5(4)
F6 C23 S2 108.6(4)
F4 C23 S2 110.2(3)

loop_
_geom_bond_atom_site_label_1
_geom_bond_atom_site_label_2
_geom_bond_distance
Au1 C1 1.976(3)
Au1 N3 2.077(3)
S1 O1 1.415(3)
S1 O2 1.422(3)
S1 N3 1.622(3)
S1 C22 1.826(5)
S2 O4 1.412(3)
S2 O3 1.413(3)
S2 N3 1.629(3)
S2 C23 1.835(5)
F1 C22 1.317(5)
F2 C22 1.333(5)
F3 C22 1.325(5)
F4 C23 1.329(5)
F5 C23 1.317(6)
F6 C23 1.325(6)
N1 C1 1.358(5)
N1 C2 1.388(5)
N1 C4 1.428(5)
N2 C1 1.341(5)
N2 C3 1.386(4)
N2 C13 1.435(5)
C2 C3 1.330(6)
C4 C9 1.384(6)
C4 C5 1.410(5)
C5 C6 1.386(6)
C5 C10 1.504(6)
C6 C7 1.389(6)
C7 C8 1.381(6)
C7 C11 1.507(6)
C8 C9 1.386(6)
C9 C12 1.513(6)
C13 C14 1.396(5)
C13 C18 1.398(5)
C14 C15 1.385(6)
C14 C19 1.511(5)
C15 C16 1.391(5)
C16 C17 1.392(6)
C16 C20 1.504(6)
C17 C18 1.370(6)
C18 C21 1.500(7)
